data_7158581
loop_
_publ_author_name
'Trenchs, Gisela'
'Diaba, Fa\"iza'

_publ_section_title
;
 Photoredox catalysis in the synthesis of \g- and \d-lactams from
 N-alkenyl trichloro- and dichloroacetamides
;
_journal_name_full 'Organic &amp; Biomolecular Chemistry'
_journal_paper_doi 10.1039/D2OB00276K
_journal_year 2022
_chemical_formula_moiety 'C12 H20 Cl N O'
_chemical_formula_sum 'C12 H20 Cl N O'
_chemical_formula_weight 229.74
_space_group_crystal_system monoclinic
_space_group_IT_number 14
_space_group_name_Hall '-P 2yn'
_space_group_name_H-M_alt 'P 1 21/n 1'
_atom_sites_solution_hydrogens geom
_audit_creation_method SHELXL-2018/3
_audit_update_record
;
2021-07-14 deposited with the CCDC.	2022-03-17 downloaded from the CCDC.
;
_cell_angle_alpha 90
_cell_angle_beta 91.763(7)
_cell_angle_gamma 90
_cell_formula_units_Z 4
_cell_length_a 8.4389(15)
_cell_length_b 16.182(3)
_cell_length_c 8.8628(17)
_cell_measurement_reflns_used 1998
_cell_measurement_temperature 100(2)
_cell_measurement_theta_max 24.10
_cell_measurement_theta_min 2.52
_cell_volume 1209.7(4)
_computing_cell_refinement 'Bruker SAINT'
_computing_data_collection 'Bruker APEX3'
_computing_data_reduction 'Bruker SAINT'
_computing_molecular_graphics 'Bruker SHELXTL'
_computing_publication_material 'Bruker SHELXTL'
_computing_structure_refinement 'SHELXL-2018/3 (Sheldrick, 2018)'
_computing_structure_solution 'SHELXT 2014/5 (Sheldrick, 2014)'
_diffrn_ambient_temperature 100(2)
_diffrn_measured_fraction_theta_full 0.996
_diffrn_measured_fraction_theta_max 0.996
_diffrn_measurement_device_type 'D8 Venture'
_diffrn_measurement_method '\f and \w scans'
_diffrn_radiation_type MoK\a
_diffrn_radiation_wavelength 0.71073
_diffrn_reflns_av_R_equivalents 0.1559
_diffrn_reflns_av_unetI/netI 0.0834
_diffrn_reflns_Laue_measured_fraction_full 0.996
_diffrn_reflns_Laue_measured_fraction_max 0.996
_diffrn_reflns_limit_h_max 10
_diffrn_reflns_limit_h_min -8
_diffrn_reflns_limit_k_max 20
_diffrn_reflns_limit_k_min -20
_diffrn_reflns_limit_l_max 11
_diffrn_reflns_limit_l_min -11
_diffrn_reflns_number 18662
_diffrn_reflns_point_group_measured_fraction_full 0.996
_diffrn_reflns_point_group_measured_fraction_max 0.996
_diffrn_reflns_theta_full 25.242
_diffrn_reflns_theta_max 26.420
_diffrn_reflns_theta_min 2.517
_diffrn_source microfocus
_exptl_absorpt_coefficient_mu 0.291
_exptl_absorpt_correction_T_max 0.7454
_exptl_absorpt_correction_T_min 0.4710
_exptl_absorpt_correction_type multi-scan
_exptl_absorpt_process_details sadabs
_exptl_crystal_colour colourless
_exptl_crystal_density_diffrn 1.261
_exptl_crystal_description prism
_exptl_crystal_F_000 496
_exptl_crystal_size_max 0.100
_exptl_crystal_size_mid 0.060
_exptl_crystal_size_min 0.040
_refine_diff_density_max 0.297
_refine_diff_density_min -0.354
_refine_diff_density_rms 0.081
_refine_ls_extinction_coef 0.0052(9)
_refine_ls_extinction_expression Fc^*^=kFc[1+0.001xFc^2^\l^3^/sin(2\q)]^-1/4^
_refine_ls_extinction_method 'SHELXL-2018/3 (Sheldrick 2018)'
_refine_ls_goodness_of_fit_ref 1.034
_refine_ls_hydrogen_treatment constr
_refine_ls_matrix_type full
_refine_ls_number_parameters 140
_refine_ls_number_reflns 2480
_refine_ls_number_restraints 0
_refine_ls_restrained_S_all 1.034
_refine_ls_R_factor_all 0.1043
_refine_ls_R_factor_gt 0.0582
_refine_ls_shift/su_max 0.001
_refine_ls_shift/su_mean 0.000
_refine_ls_structure_factor_coef Fsqd
_refine_ls_weighting_details 'w=1/[\s^2^(Fo^2^)+(0.0122P)^2^+1.7681P] where P=(Fo^2^+2Fc^2^)/3'
_refine_ls_weighting_scheme calc
_refine_ls_wR_factor_gt 0.0942
_refine_ls_wR_factor_ref 0.1131
_reflns_Friedel_coverage 0.000
_reflns_number_gt 1693
_reflns_number_total 2480
_reflns_threshold_expression 'I > 2\s(I)'
_cod_data_source_file d2ob00276k2.cif
_cod_data_source_block D43ZB66_0ma_a
_cod_original_sg_symbol_H-M 'P 21/n'
_cod_database_code 7158581
_shelx_shelxl_version_number 2018/3
_shelx_space_group_comment
;
The symmetry employed for this shelxl refinement is uniquely defined
by the following loop, which should always be used as a source of
symmetry information in preference to the above space-group names.
They are only intended as comments.
;

loop_
_space_group_symop_operation_xyz
'x, y, z'
'-x+1/2, y+1/2, -z+1/2'
'-x, -y, -z'
'x-1/2, -y-1/2, z-1/2'

loop_
_atom_site_label
_atom_site_type_symbol
_atom_site_fract_x
_atom_site_fract_y
_atom_site_fract_z
_atom_site_U_iso_or_equiv
_atom_site_adp_type
_atom_site_occupancy
_atom_site_site_symmetry_order
_atom_site_calc_flag
_atom_site_refinement_flags_posn
_atom_site_refinement_flags_adp
_atom_site_refinement_flags_occupancy
_atom_site_disorder_assembly
_atom_site_disorder_group
Cl1 Cl 0.24300(10) 0.60506(5) 0.45996(9) 0.0283(2) Uani 1 1 d . . . . .
O1 O 0.1406(2) 0.43481(13) 0.3309(2) 0.0227(5) Uani 1 1 d . . . . .
N1 N 0.2823(3) 0.37360(14) 0.5291(3) 0.0159(6) Uani 1 1 d . . . . .
C1 C 0.2065(3) 0.43645(19) 0.4569(3) 0.0182(7) Uani 1 1 d . . . . .
C2 C 0.2124(4) 0.51116(18) 0.5618(3) 0.0178(7) Uani 1 1 d . . . . .
H2 H 0.110414 0.514989 0.615983 0.021 Uiso 1 1 calc R U . . .
C3 C 0.3460(3) 0.49086(17) 0.6748(3) 0.0159(6) Uani 1 1 d . . . . .
H3 H 0.448629 0.502417 0.625428 0.019 Uiso 1 1 calc R U . . .
C4 C 0.3478(4) 0.53640(18) 0.8252(3) 0.0210(7) Uani 1 1 d . . . . .
H4A H 0.332216 0.596144 0.805741 0.025 Uiso 1 1 calc R U . . .
H4B H 0.453303 0.529334 0.875421 0.025 Uiso 1 1 calc R U . . .
C5 C 0.2213(4) 0.50688(19) 0.9318(3) 0.0233(7) Uani 1 1 d . . . . .
H5A H 0.237448 0.533949 1.031222 0.028 Uiso 1 1 calc R U . . .
H5B H 0.115219 0.522772 0.890727 0.028 Uiso 1 1 calc R U . . .
C6 C 0.2288(4) 0.41381(18) 0.9513(3) 0.0207(7) Uani 1 1 d . . . . .
H6A H 0.147475 0.395900 1.022471 0.025 Uiso 1 1 calc R U . . .
H6B H 0.334160 0.397872 0.994067 0.025 Uiso 1 1 calc R U . . .
C7 C 0.2002(4) 0.37101(18) 0.7991(3) 0.0192(7) Uani 1 1 d . . . . .
H7A H 0.094092 0.386364 0.757256 0.023 Uiso 1 1 calc R U . . .
H7B H 0.202324 0.310352 0.813532 0.023 Uiso 1 1 calc R U . . .
C8 C 0.3275(3) 0.39603(18) 0.6871(3) 0.0156(6) Uani 1 1 d . . . . .
H8 H 0.431505 0.370181 0.716811 0.019 Uiso 1 1 calc R U . . .
C9 C 0.2868(4) 0.28750(18) 0.4691(3) 0.0181(7) Uani 1 1 d . . . . .
C10 C 0.3955(4) 0.23402(18) 0.5693(3) 0.0223(7) Uani 1 1 d . . . . .
H10A H 0.399986 0.178048 0.527421 0.033 Uiso 1 1 calc R U . . .
H10B H 0.354034 0.231710 0.671307 0.033 Uiso 1 1 calc R U . . .
H10C H 0.502202 0.257945 0.573545 0.033 Uiso 1 1 calc R U . . .
C11 C 0.1203(4) 0.2512(2) 0.4608(3) 0.0232(7) Uani 1 1 d . . . . .
H11A H 0.051037 0.286964 0.398548 0.035 Uiso 1 1 calc R U . . .
H11B H 0.079028 0.247383 0.562684 0.035 Uiso 1 1 calc R U . . .
H11C H 0.123652 0.195970 0.415704 0.035 Uiso 1 1 calc R U . . .
C12 C 0.3569(4) 0.2899(2) 0.3112(3) 0.0248(7) Uani 1 1 d . . . . .
H12A H 0.363617 0.233547 0.271362 0.037 Uiso 1 1 calc R U . . .
H12B H 0.463179 0.314284 0.317816 0.037 Uiso 1 1 calc R U . . .
H12C H 0.288644 0.323330 0.243858 0.037 Uiso 1 1 calc R U . . .

loop_
_atom_site_aniso_label
_atom_site_aniso_U_11
_atom_site_aniso_U_22
_atom_site_aniso_U_33
_atom_site_aniso_U_23
_atom_site_aniso_U_13
_atom_site_aniso_U_12
Cl1 0.0341(5) 0.0212(4) 0.0294(5) 0.0091(4) -0.0005(3) 0.0040(4)
O1 0.0220(12) 0.0321(13) 0.0139(10) 0.0023(9) -0.0038(8) 0.0056(10)
N1 0.0194(14) 0.0157(13) 0.0122(12) -0.0007(10) -0.0030(10) 0.0009(10)
C1 0.0126(16) 0.0235(17) 0.0186(15) 0.0003(13) 0.0016(12) 0.0019(12)
C2 0.0194(17) 0.0158(15) 0.0184(16) 0.0040(12) 0.0042(12) 0.0007(12)
C3 0.0153(16) 0.0158(15) 0.0165(15) 0.0016(12) 0.0001(11) -0.0001(12)
C4 0.0235(18) 0.0172(16) 0.0223(16) -0.0012(13) -0.0004(12) -0.0019(13)
C5 0.0304(19) 0.0206(17) 0.0190(17) -0.0050(13) 0.0016(13) -0.0016(14)
C6 0.0252(18) 0.0212(17) 0.0158(15) 0.0001(13) 0.0013(12) -0.0052(13)
C7 0.0230(17) 0.0191(17) 0.0153(15) -0.0012(12) -0.0010(12) -0.0032(13)
C8 0.0179(16) 0.0168(15) 0.0119(14) -0.0012(12) -0.0038(11) -0.0022(12)
C9 0.0202(17) 0.0186(16) 0.0154(16) -0.0007(12) -0.0023(12) 0.0007(12)
C10 0.0261(19) 0.0164(16) 0.0240(17) -0.0008(13) -0.0031(13) 0.0029(13)
C11 0.0228(18) 0.0241(18) 0.0225(17) -0.0003(14) -0.0033(13) -0.0054(14)
C12 0.0294(19) 0.0233(18) 0.0219(17) -0.0020(14) 0.0050(13) 0.0023(14)

loop_
_atom_type_symbol
_atom_type_description
_atom_type_scat_dispersion_real
_atom_type_scat_dispersion_imag
_atom_type_scat_source
C C 0.0033 0.0016 'International Tables Vol C Tables 4.2.6.8 and 6.1.1.4'
H H 0.0000 0.0000 'International Tables Vol C Tables 4.2.6.8 and 6.1.1.4'
Cl Cl 0.1484 0.1585 'International Tables Vol C Tables 4.2.6.8 and 6.1.1.4'
N N 0.0061 0.0033 'International Tables Vol C Tables 4.2.6.8 and 6.1.1.4'
O O 0.0106 0.0060 'International Tables Vol C Tables 4.2.6.8 and 6.1.1.4'

loop_
_geom_angle_atom_site_label_1
_geom_angle_atom_site_label_2
_geom_angle_atom_site_label_3
_geom_angle
_geom_angle_site_symmetry_1
_geom_angle_site_symmetry_3
_geom_angle_publ_flag
C1 N1 C8 111.5(2) . . ?
C1 N1 C9 123.4(2) . . ?
C8 N1 C9 123.8(2) . . ?
O1 C1 N1 127.3(3) . . ?
O1 C1 C2 125.1(3) . . ?
N1 C1 C2 107.6(2) . . ?
C3 C2 C1 103.9(2) . . ?
C3 C2 Cl1 113.6(2) . . ?
C1 C2 Cl1 111.6(2) . . ?
C3 C2 H2 109.2 . . ?
C1 C2 H2 109.2 . . ?
Cl1 C2 H2 109.2 . . ?
C2 C3 C4 117.3(2) . . ?
C2 C3 C8 100.8(2) . . ?
C4 C3 C8 114.6(2) . . ?
C2 C3 H3 107.9 . . ?
C4 C3 H3 107.9 . . ?
C8 C3 H3 107.9 . . ?
C3 C4 C5 113.7(2) . . ?
C3 C4 H4A 108.8 . . ?
C5 C4 H4A 108.8 . . ?
C3 C4 H4B 108.8 . . ?
C5 C4 H4B 108.8 . . ?
H4A C4 H4B 107.7 . . ?
C6 C5 C4 110.8(3) . . ?
C6 C5 H5A 109.5 . . ?
C4 C5 H5A 109.5 . . ?
C6 C5 H5B 109.5 . . ?
C4 C5 H5B 109.5 . . ?
H5A C5 H5B 108.1 . . ?
C5 C6 C7 110.1(2) . . ?
C5 C6 H6A 109.6 . . ?
C7 C6 H6A 109.6 . . ?
C5 C6 H6B 109.6 . . ?
C7 C6 H6B 109.6 . . ?
H6A C6 H6B 108.1 . . ?
C6 C7 C8 110.8(2) . . ?
C6 C7 H7A 109.5 . . ?
C8 C7 H7A 109.5 . . ?
C6 C7 H7B 109.5 . . ?
C8 C7 H7B 109.5 . . ?
H7A C7 H7B 108.1 . . ?
N1 C8 C7 112.3(2) . . ?
N1 C8 C3 101.5(2) . . ?
C7 C8 C3 112.3(2) . . ?
N1 C8 H8 110.1 . . ?
C7 C8 H8 110.1 . . ?
C3 C8 H8 110.1 . . ?
N1 C9 C11 110.1(2) . . ?
N1 C9 C10 110.1(2) . . ?
C11 C9 C10 110.3(3) . . ?
N1 C9 C12 108.4(2) . . ?
C11 C9 C12 110.3(2) . . ?
C10 C9 C12 107.6(3) . . ?
C9 C10 H10A 109.5 . . ?
C9 C10 H10B 109.5 . . ?
H10A C10 H10B 109.5 . . ?
C9 C10 H10C 109.5 . . ?
H10A C10 H10C 109.5 . . ?
H10B C10 H10C 109.5 . . ?
C9 C11 H11A 109.5 . . ?
C9 C11 H11B 109.5 . . ?
H11A C11 H11B 109.5 . . ?
C9 C11 H11C 109.5 . . ?
H11A C11 H11C 109.5 . . ?
H11B C11 H11C 109.5 . . ?
C9 C12 H12A 109.5 . . ?
C9 C12 H12B 109.5 . . ?
H12A C12 H12B 109.5 . . ?
C9 C12 H12C 109.5 . . ?
H12A C12 H12C 109.5 . . ?
H12B C12 H12C 109.5 . . ?

loop_
_geom_bond_atom_site_label_1
_geom_bond_atom_site_label_2
_geom_bond_distance
_geom_bond_site_symmetry_2
_geom_bond_publ_flag
Cl1 C2 1.790(3) . ?
O1 C1 1.233(3) . ?
N1 C1 1.352(4) . ?
N1 C8 1.485(3) . ?
N1 C9 1.492(4) . ?
C1 C2 1.525(4) . ?
C2 C3 1.520(4) . ?
C2 H2 1.0000 . ?
C3 C4 1.523(4) . ?
C3 C8 1.547(4) . ?
C3 H3 1.0000 . ?
C4 C5 1.523(4) . ?
C4 H4A 0.9900 . ?
C4 H4B 0.9900 . ?
C5 C6 1.517(4) . ?
C5 H5A 0.9900 . ?
C5 H5B 0.9900 . ?
C6 C7 1.528(4) . ?
C6 H6A 0.9900 . ?
C6 H6B 0.9900 . ?
C7 C8 1.540(4) . ?
C7 H7A 0.9900 . ?
C7 H7B 0.9900 . ?
C8 H8 1.0000 . ?
C9 C11 1.523(4) . ?
C9 C10 1.526(4) . ?
C9 C12 1.536(4) . ?
C10 H10A 0.9800 . ?
C10 H10B 0.9800 . ?
C10 H10C 0.9800 . ?
C11 H11A 0.9800 . ?
C11 H11B 0.9800 . ?
C11 H11C 0.9800 . ?
C12 H12A 0.9800 . ?
C12 H12B 0.9800 . ?
C12 H12C 0.9800 . ?
